data_7217242
loop_
_publ_author_name
'Khullar, Sadhika'
'Mandal, Sanjay'

_publ_section_title
;
 Non-hydrothermal synthesis, structural characterization and
 thermochemistry of water soluble and neutral coordination polymers of
 Zn(II) and Cd(II): precursors for the submicron-sized crystalline ZnO/CdO
;
_journal_name_full 'RSC Advances'
_journal_paper_doi 10.1039/C4RA03928A
_journal_year 2014
_chemical_formula_moiety 'C72 H68 Cd4 N12 O16'
_chemical_formula_sum 'C72 H68 Cd4 N12 O16'
_chemical_formula_weight 1806.98
_chemical_name_common '[Cd2(bpea)2(adc)2]n'
_space_group_crystal_system triclinic
_space_group_IT_number 2
_space_group_name_Hall '-P 1'
_space_group_name_H-M_alt 'P -1'
_symmetry_space_group_name_Hall '-P 1'
_symmetry_space_group_name_H-M 'P -1'
_atom_sites_solution_hydrogens geom
_atom_sites_solution_primary direct
_atom_sites_solution_secondary difmap
_cell_angle_alpha 117.123(2)
_cell_angle_beta 97.071(3)
_cell_angle_gamma 94.552(3)
_cell_formula_units_Z 2
_cell_length_a 15.3785(18)
_cell_length_b 16.5020(9)
_cell_length_c 16.6992(10)
_cell_measurement_reflns_used 9798
_cell_measurement_temperature 100.(2)
_cell_measurement_theta_max 25.0509
_cell_measurement_theta_min 2.3979
_cell_volume 3698.8(5)
_computing_cell_refinement 'SAINT V7.68A (Bruker AXS, 2009)'
_computing_data_collection 'Bruker Instrument Service v2012.12.0.2'
_computing_data_reduction 'SAINT V7.68A (Bruker AXS, 2009)'
_computing_molecular_graphics 'SHELXTL (Bruker AXS)'
_computing_publication_material 'SHELXTL (Bruker AXS)'
_computing_structure_refinement 'SHELXL-97 (Sheldrick, 2008)'
_computing_structure_solution 'SHELXS-97 (Sheldrick, 2008)'
_diffrn_ambient_temperature 100.(2)
_diffrn_detector_area_resol_mean 8.3333
_diffrn_measured_fraction_theta_full 0.996
_diffrn_measured_fraction_theta_max 0.996
_diffrn_measurement_device_type 'Bruker kappa Apex2'
_diffrn_measurement_method 'phi and omega scans'
_diffrn_radiation_monochromator graphite
_diffrn_radiation_type 'Mo K\a'
_diffrn_radiation_wavelength 0.71073
_diffrn_reflns_av_R_equivalents 0.0269
_diffrn_reflns_av_sigmaI/netI 0.0308
_diffrn_reflns_limit_h_max 18
_diffrn_reflns_limit_h_min -18
_diffrn_reflns_limit_k_max 19
_diffrn_reflns_limit_k_min -19
_diffrn_reflns_limit_l_max 19
_diffrn_reflns_limit_l_min -19
_diffrn_reflns_number 45426
_diffrn_reflns_theta_full 25.09
_diffrn_reflns_theta_max 25.09
_diffrn_reflns_theta_min 1.35
_diffrn_source 'sealed tube'
_diffrn_source_type 'fine focus'
_exptl_absorpt_coefficient_mu 1.208
_exptl_absorpt_correction_T_max 0.7452
_exptl_absorpt_correction_T_min 0.6879
_exptl_absorpt_correction_type multi-scan
_exptl_absorpt_process_details 'SADABS V2008/1 (Bruker AXS)'
_exptl_crystal_colour colourless
_exptl_crystal_density_diffrn 1.622
_exptl_crystal_density_method 'not measured'
_exptl_crystal_description rectangular
_exptl_crystal_F_000 1808
_exptl_crystal_size_max 0.200
_exptl_crystal_size_mid 0.150
_exptl_crystal_size_min 0.150
_refine_diff_density_max 1.761
_refine_diff_density_min -1.128
_refine_ls_extinction_method none
_refine_ls_goodness_of_fit_ref 1.104
_refine_ls_hydrogen_treatment undef
_refine_ls_matrix_type full
_refine_ls_number_parameters 934
_refine_ls_number_reflns 13099
_refine_ls_number_restraints 2
_refine_ls_restrained_S_all 1.109
_refine_ls_R_factor_all 0.0523
_refine_ls_R_factor_gt 0.0440
_refine_ls_shift/su_max 0.003
_refine_ls_shift/su_mean 0.000
_refine_ls_structure_factor_coef Fsqd
_refine_ls_weighting_details 'calc w=1/[\s^2^(Fo^2^)+(0.0313P)^2^+16.9047P] where P=(Fo^2^+2Fc^2^)/3'
_refine_ls_weighting_scheme calc
_refine_ls_wR_factor_gt 0.1094
_refine_ls_wR_factor_ref 0.1134
_reflns_number_gt 11223
_reflns_number_total 13099
_reflns_threshold_expression >2sigma(I)
_cod_data_source_file c4ra03928a2.cif
_cod_data_source_block 6
_cod_database_code 7217242

loop_
_space_group_symop_operation_xyz
'x, y, z'
'-x, -y, -z'

loop_
_atom_site_type_symbol
_atom_site_label
_atom_site_fract_x
_atom_site_fract_y
_atom_site_fract_z
_atom_site_U_iso_or_equiv
_atom_site_adp_type
_atom_site_calc_flag
_atom_site_refinement_flags
_atom_site_occupancy
Cd Cd1 0.65354(2) 0.78953(3) 0.52735(3) 0.03082(10) Uani d . 1
Cd Cd2 0.34568(3) 0.68392(3) 0.94571(3) 0.03967(12) Uani d . 1
Cd Cd3 0.17735(2) 0.52954(2) 0.28854(3) 0.03040(10) Uani d . 1
Cd Cd4 -0.14636(3) -0.03366(3) 0.20898(3) 0.03272(11) Uani d . 1
N N1 0.8080(3) 0.8557(4) 0.5839(3) 0.0470(12) Uani d . 1
N N2 0.6621(3) 0.9481(3) 0.6191(3) 0.0447(12) Uani d . 1
N N3 0.7348(3) 0.6682(3) 0.4792(3) 0.0383(11) Uani d . 1
N N4 0.3223(4) 0.8364(4) 1.0235(4) 0.0599(15) Uani d . 1
N N5 0.1873(3) 0.6862(3) 0.9314(3) 0.0445(12) Uani d . 1
N N6 0.2790(3) 0.5350(3) 0.8510(3) 0.0382(11) Uani d . 1
N N7 0.2378(3) 0.4727(3) 0.1558(3) 0.0382(11) Uani d . 1
N N8 0.3343(3) 0.5637(3) 0.3356(3) 0.0431(12) Uani d . 1
N N9 0.2035(3) 0.6211(3) 0.4444(3) 0.0355(10) Uani d . 1
N N10 -0.1961(3) -0.1309(3) 0.0562(3) 0.0385(11) Uani d . 1
N N11 -0.3088(3) -0.0709(3) 0.1862(3) 0.0410(11) Uani d . 1
N N12 -0.1927(4) 0.0346(3) 0.3501(3) 0.0494(13) Uani d . 1
O O1 0.6188(4) 0.8252(4) 0.4002(3) 0.0831(18) Uani d . 1
O O2 0.5607(3) 0.6935(4) 0.3822(3) 0.0655(13) Uani d . 1
O O3 0.4771(4) 0.6471(10) 0.0310(5) 0.211(6) Uani d . 1
O O4 0.3720(5) 0.6953(6) 0.0898(4) 0.134(3) Uani d . 1
O O5 0.5377(3) 0.7605(4) 0.5872(3) 0.0656(14) Uani d . 1
O O6 0.6603(3) 0.7834(3) 0.6816(3) 0.0512(11) Uani d . 1
O O7 0.3461(4) 0.7107(4) 0.8075(4) 0.0756(15) Uani d . 1
O O8 0.4625(4) 0.7093(8) 0.8863(6) 0.177(5) Uani d . 1
O O9 0.1899(3) 0.6903(3) 0.2865(3) 0.0509(11) Uani d . 1
O O10 0.0705(3) 0.5845(3) 0.2329(3) 0.0557(12) Uani d . 1
O O11 -0.0138(3) 0.8940(4) 0.1926(5) 0.0857(19) Uani d . 1
O O12 -0.1199(4) 0.8402(4) 0.2388(4) 0.0686(14) Uani d . 1
O O13 0.1296(3) 0.3864(3) 0.2568(3) 0.0634(14) Uani d . 1
O O14 0.0268(3) 0.4520(3) 0.3344(3) 0.0621(13) Uani d . 1
O O15 -0.0416(4) 0.0980(4) 0.2761(4) 0.0824(17) Uani d . 1
O O16 -0.1291(4) 0.0882(4) 0.1622(4) 0.095(2) Uani d . 1
C C1 0.7407(5) 0.9935(4) 0.6720(4) 0.0508(16) Uani d . 1
C C2 0.8121(5) 0.9369(4) 0.6723(5) 0.064(2) Uani d . 1
H H2A 0.8706 0.9758 0.6896 0.077 Uiso calc R 1
H H2B 0.8071 0.9168 0.7193 0.077 Uiso calc R 1
C C3 0.8513(4) 0.7852(5) 0.5962(5) 0.0570(18) Uani d . 1
H H3A 0.8393 0.7859 0.6534 0.068 Uiso calc R 1
H H3B 0.9162 0.8005 0.6028 0.068 Uiso calc R 1
C C4 0.8203(4) 0.6898(5) 0.5178(4) 0.0464(15) Uani d . 1
C C5 0.7041(4) 0.5812(4) 0.4130(4) 0.0464(15) Uani d . 1
H H5 0.6434 0.5662 0.3848 0.056 Uiso calc R 1
C C6 0.7572(5) 0.5130(5) 0.3846(5) 0.0546(17) Uani d . 1
H H6 0.7333 0.4519 0.3391 0.065 Uiso calc R 1
C C7 0.8454(5) 0.5361(5) 0.4238(5) 0.0605(19) Uani d . 1
H H7 0.8841 0.4912 0.4049 0.073 Uiso calc R 1
C C8 0.8772(5) 0.6250(5) 0.4909(5) 0.0620(19) Uani d . 1
H H8 0.9381 0.6418 0.5186 0.074 Uiso calc R 1
C C9 0.7534(6) 1.0887(5) 0.7271(5) 0.065(2) Uani d . 1
H H9 0.81 1.1207 0.7624 0.078 Uiso calc R 1
C C10 0.6828(7) 1.1356(5) 0.7300(5) 0.075(3) Uani d . 1
H H10 0.6898 1.2002 0.769 0.09 Uiso calc R 1
C C11 0.6029(7) 1.0890(5) 0.6764(6) 0.076(2) Uani d . 1
H H11 0.5536 1.1204 0.6768 0.092 Uiso calc R 1
C C12 0.5953(5) 0.9953(5) 0.6216(5) 0.0602(18) Uani d . 1
H H12 0.5397 0.9627 0.5839 0.072 Uiso calc R 1
C C13 0.8376(8) 0.8876(8) 0.5192(8) 0.113(4) Uiso d D 1
C C14 0.9257(13) 0.9209(16) 0.5152(17) 0.119(7) Uiso d PD 0.5
C C14A 0.8581(16) 0.8274(15) 0.4407(14) 0.118(7) Uiso d PD 0.5
C C15 0.5730(4) 0.7506(5) 0.3555(4) 0.0422(14) Uani d . 1
C C16 0.5307(4) 0.7243(4) 0.2609(4) 0.0408(13) Uani d . 1
C C17 0.4938(4) 0.7027(4) 0.1857(4) 0.0439(14) Uani d . 1
C C18 0.4443(4) 0.6809(5) 0.0942(4) 0.0494(16) Uani d . 1
C C19 0.5797(4) 0.7658(4) 0.6592(4) 0.0413(14) Uani d . 1
C C20 0.5246(4) 0.7482(5) 0.7181(4) 0.0484(15) Uani d . 1
C C21 0.4802(4) 0.7338(5) 0.7641(5) 0.0557(17) Uani d . 1
C C22 0.4242(5) 0.7160(5) 0.8230(5) 0.0587(19) Uani d . 1
C C23 0.1906(4) 0.5222(4) 0.8227(4) 0.0391(13) Uani d . 1
C C24 0.3834(6) 0.9060(5) 1.0868(5) 0.080(3) Uani d . 1
H H24 0.4414 0.8939 1.0998 0.096 Uiso calc R 1
C C25 0.3654(8) 0.9938(6) 1.1332(6) 0.089(3) Uani d . 1
H H25 0.4109 1.0416 1.1765 0.106 Uiso calc R 1
C C26 0.2844(8) 1.0124(5) 1.1178(5) 0.081(3) Uani d . 1
H H26 0.2713 1.0731 1.1504 0.097 Uiso calc R 1
C C27 0.2201(7) 0.9425(5) 1.0542(5) 0.079(3) Uani d . 1
H H27 0.1616 0.9539 1.042 0.095 Uiso calc R 1
C C28 0.2424(6) 0.8540(4) 1.0077(4) 0.0581(18) Uani d . 1
C C29 0.1762(5) 0.7749(5) 0.9309(5) 0.064(2) Uani d . 1
H H29A 0.1151 0.7876 0.9387 0.076 Uiso calc R 1
H H29B 0.1853 0.7701 0.8713 0.076 Uiso calc R 1
C C30 0.1498(5) 0.6823(5) 1.0058(5) 0.0649(19) Uani d . 1
H H30A 0.1786 0.7376 1.0631 0.078 Uiso calc R 1
H H30B 0.0863 0.688 0.9959 0.078 Uiso calc R 1
C C31 0.1550(10) 0.6057(9) 1.0210(8) 0.142(5) Uani d . 1
H H31A 0.1154 0.5521 0.9716 0.212 Uiso calc R 1
H H31B 0.1373 0.619 1.0796 0.212 Uiso calc R 1
H H31C 0.2161 0.5927 1.0224 0.212 Uiso calc R 1
C C32 0.1491(4) 0.6075(4) 0.8416(4) 0.0520(16) Uani d . 1
H H32A 0.1568 0.625 0.7933 0.062 Uiso calc R 1
H H32B 0.0847 0.5932 0.8386 0.062 Uiso calc R 1
C C33 0.3185(4) 0.4601(5) 0.8300(4) 0.0485(15) Uani d . 1
H H33 0.3808 0.468 0.8494 0.058 Uiso calc R 1
C C34 0.2720(5) 0.3715(5) 0.7809(5) 0.0538(17) Uani d . 1
H H34 0.3019 0.3196 0.7657 0.065 Uiso calc R 1
C C35 0.1824(5) 0.3601(5) 0.7547(5) 0.0555(17) Uani d . 1
H H35 0.1488 0.3001 0.7225 0.067 Uiso calc R 1
C C36 0.1416(4) 0.4360(4) 0.7753(4) 0.0504(16) Uani d . 1
H H36 0.0793 0.429 0.7568 0.061 Uiso calc R 1
C C37 0.1431(4) 0.6319(4) 0.4986(4) 0.0465(15) Uani d . 1
H H37 0.0842 0.6006 0.4718 0.056 Uiso calc R 1
C C38 0.1638(5) 0.6869(5) 0.5920(5) 0.0558(17) Uani d . 1
H H38 0.1197 0.6947 0.6289 0.067 Uiso calc R 1
C C39 0.2495(5) 0.7304(4) 0.6308(4) 0.0526(16) Uani d . 1
H H39 0.2655 0.768 0.6952 0.063 Uiso calc R 1
C C40 0.3118(4) 0.7191(4) 0.5759(4) 0.0462(15) Uani d . 1
H H40 0.3714 0.7486 0.6017 0.055 Uiso calc R 1
C C41 0.2867(4) 0.6642(4) 0.4822(4) 0.0365(12) Uani d . 1
C C42 0.3516(4) 0.6542(4) 0.4189(4) 0.0422(14) Uani d . 1
H H7A 0.3491 0.7033 0.4007 0.051 Uiso calc R 1
H H7B 0.4123 0.6628 0.4522 0.051 Uiso calc R 1
C C43 0.3682(4) 0.5728(5) 0.2599(5) 0.062(2) Uani d . 1
H H41A 0.4329 0.5718 0.2672 0.075 Uiso calc R 1
H H41B 0.3582 0.633 0.2641 0.075 Uiso calc R 1
C C44 0.3243(4) 0.4973(4) 0.1669(4) 0.0462(15) Uani d . 1
C C45 0.3705(4) 0.4625(4) 0.0952(5) 0.0543(17) Uani d . 1
H H46 0.433 0.4789 0.1057 0.065 Uiso calc R 1
C C46 0.3253(5) 0.4047(5) 0.0101(5) 0.0554(17) Uani d . 1
H H45 0.3557 0.3822 -0.0402 0.066 Uiso calc R 1
C C47 0.2345(5) 0.3784(5) -0.0036(4) 0.0560(17) Uani d . 1
H H44 0.2016 0.3373 -0.0627 0.067 Uiso calc R 1
C C48 0.1943(4) 0.4143(4) 0.0715(4) 0.0501(15) Uani d . 1
H H43 0.1322 0.3966 0.0632 0.06 Uiso calc R 1
C C49 0.3749(6) 0.4941(5) 0.3476(6) 0.076(2) Uani d . 1
H H47A 0.3637 0.4374 0.2879 0.092 Uiso calc R 1
H H47B 0.4398 0.5146 0.3649 0.092 Uiso calc R 1
C C50 0.3480(7) 0.4716(7) 0.4114(7) 0.094(3) Uani d . 1
H H48A 0.3184 0.5205 0.4524 0.142 Uiso calc R 1
H H48B 0.3998 0.4647 0.447 0.142 Uiso calc R 1
H H48C 0.3068 0.4135 0.3803 0.142 Uiso calc R 1
C C51 0.1107(4) 0.6633(4) 0.2543(4) 0.0409(13) Uani d . 1
C C52 0.0559(4) 0.7256(4) 0.2383(4) 0.0465(15) Uani d . 1
C C53 0.0105(4) 0.7764(4) 0.2282(4) 0.0494(15) Uani d . 1
C C54 -0.0455(5) 0.8410(4) 0.2197(4) 0.0487(16) Uani d . 1
C C55 0.0602(4) 0.3855(4) 0.2875(4) 0.0368(13) Uani d . 1
C C56 0.0156(4) 0.2932(4) 0.2628(4) 0.0369(12) Uani d . 1
C C57 -0.0210(4) 0.2179(4) 0.2418(4) 0.0387(13) Uani d . 1
C C58 -0.0670(4) 0.1282(4) 0.2232(4) 0.0431(14) Uani d . 1
C C59 -0.1462(6) 0.1061(5) 0.4267(4) 0.064(2) Uani d . 1
H H57 -0.0895 0.1314 0.4245 0.077 Uiso calc R 1
C C60 -0.1765(8) 0.1446(6) 0.5082(5) 0.084(3) Uani d . 1
H H56 -0.1416 0.195 0.5611 0.1 Uiso calc R 1
C C61 -0.2577(8) 0.1087(6) 0.5108(5) 0.087(3) Uani d . 1
H H55 -0.2808 0.1343 0.566 0.104 Uiso calc R 1
C C62 -0.3062(6) 0.0359(5) 0.4344(5) 0.075(2) Uani d . 1
H H54 -0.3632 0.0103 0.436 0.09 Uiso calc R 1
C C63 -0.2718(5) -0.0006(4) 0.3541(4) 0.0537(17) Uani d . 1
C C64 -0.3196(5) -0.0826(5) 0.2672(5) 0.0569(18) Uani d . 1
H H58A -0.2961 -0.1388 0.2616 0.068 Uiso calc R 1
H H58B -0.3835 -0.0908 0.2699 0.068 Uiso calc R 1
C C65 -0.3588(4) 0.0026(4) 0.1862(5) 0.0523(16) Uani d . 1
H H59A -0.422 -0.0154 0.1855 0.063 Uiso calc R 1
H H59B -0.3364 0.0601 0.2438 0.063 Uiso calc R 1
C C66 -0.3532(5) 0.0219(5) 0.1086(5) 0.069(2) Uani d . 1
H H60A -0.2912 0.042 0.1097 0.104 Uiso calc R 1
H H60B -0.3882 0.0706 0.1138 0.104 Uiso calc R 1
H H60C -0.3766 -0.0341 0.051 0.104 Uiso calc R 1
C C67 -0.3347(4) -0.1585(4) 0.1006(4) 0.0490(15) Uani d . 1
H H61A -0.3978 -0.1634 0.0755 0.059 Uiso calc R 1
H H61B -0.3294 -0.2102 0.1149 0.059 Uiso calc R 1
C C68 -0.2806(4) -0.1687(4) 0.0291(4) 0.0397(13) Uani d . 1
C C69 -0.3168(5) -0.2218(4) -0.0643(4) 0.0532(17) Uani d . 1
H H66 -0.3779 -0.2472 -0.0832 0.064 Uiso calc R 1
C C70 -0.2633(6) -0.2367(4) -0.1276(5) 0.0600(19) Uani d . 1
H H65 -0.2869 -0.2732 -0.191 0.072 Uiso calc R 1
C C71 -0.1753(5) -0.1986(5) -0.0995(5) 0.0600(18) Uani d . 1
H H64 -0.1367 -0.2086 -0.1423 0.072 Uiso calc R 1
C C72 -0.1449(5) -0.1452(4) -0.0067(5) 0.0542(17) Uani d . 1
H H63 -0.0845 -0.1172 0.0135 0.065 Uiso calc R 1

loop_
_atom_site_aniso_label
_atom_site_aniso_U_11
_atom_site_aniso_U_22
_atom_site_aniso_U_33
_atom_site_aniso_U_12
_atom_site_aniso_U_13
_atom_site_aniso_U_23
Cd1 0.0290(2) 0.0335(2) 0.0286(2) 0.00197(16) 0.00117(15) 0.01478(17)
Cd2 0.0393(2) 0.0488(3) 0.0285(2) -0.00789(19) -0.00188(17) 0.02037(19)
Cd3 0.02754(19) 0.02612(19) 0.0338(2) 0.00073(15) 0.00341(15) 0.01201(16)
Cd4 0.0353(2) 0.0256(2) 0.0347(2) -0.00151(16) -0.00005(16) 0.01450(17)
N1 0.035(3) 0.053(3) 0.046(3) -0.003(2) 0.003(2) 0.021(3)
N2 0.053(3) 0.037(3) 0.042(3) 0.004(2) 0.008(2) 0.017(2)
N3 0.038(3) 0.041(3) 0.031(2) 0.010(2) 0.005(2) 0.013(2)
N4 0.072(4) 0.051(3) 0.044(3) -0.009(3) 0.006(3) 0.015(3)
N5 0.050(3) 0.043(3) 0.035(3) 0.007(2) -0.003(2) 0.016(2)
N6 0.035(3) 0.049(3) 0.032(2) 0.002(2) 0.003(2) 0.022(2)
N7 0.041(3) 0.036(3) 0.037(3) 0.004(2) 0.010(2) 0.016(2)
N8 0.033(3) 0.040(3) 0.043(3) 0.001(2) 0.005(2) 0.010(2)
N9 0.033(2) 0.033(2) 0.037(3) 0.004(2) 0.008(2) 0.013(2)
N10 0.043(3) 0.033(2) 0.036(3) 0.004(2) 0.006(2) 0.014(2)
N11 0.043(3) 0.027(2) 0.045(3) -0.001(2) 0.009(2) 0.012(2)
N12 0.074(4) 0.034(3) 0.040(3) 0.004(3) 0.012(3) 0.016(2)
O1 0.118(5) 0.060(3) 0.050(3) -0.032(3) -0.035(3) 0.028(3)
O2 0.067(3) 0.079(3) 0.047(3) -0.007(3) -0.015(2) 0.035(3)
O3 0.051(4) 0.518(19) 0.065(4) 0.034(7) 0.013(3) 0.140(8)
O4 0.130(6) 0.212(8) 0.038(3) 0.120(6) -0.003(3) 0.030(4)
O5 0.046(3) 0.110(4) 0.047(3) -0.020(3) -0.004(2) 0.049(3)
O6 0.044(3) 0.071(3) 0.048(3) 0.006(2) 0.010(2) 0.036(2)
O7 0.064(3) 0.111(5) 0.072(4) 0.009(3) 0.026(3) 0.057(3)
O8 0.046(3) 0.419(15) 0.208(9) 0.015(6) 0.019(4) 0.271(11)
O9 0.049(3) 0.042(2) 0.054(3) 0.009(2) -0.002(2) 0.019(2)
O10 0.042(2) 0.052(3) 0.086(3) 0.009(2) 0.007(2) 0.044(3)
O11 0.051(3) 0.071(4) 0.155(6) -0.004(3) -0.012(3) 0.080(4)
O12 0.080(4) 0.080(4) 0.084(4) 0.045(3) 0.034(3) 0.061(3)
O13 0.068(3) 0.034(2) 0.078(3) -0.006(2) 0.038(3) 0.014(2)
O14 0.048(3) 0.035(2) 0.081(3) 0.005(2) 0.004(2) 0.011(2)
O15 0.089(4) 0.060(3) 0.094(4) -0.031(3) -0.023(3) 0.049(3)
O16 0.105(4) 0.061(3) 0.103(4) -0.043(3) -0.056(4) 0.052(3)
C1 0.066(4) 0.039(3) 0.043(4) -0.004(3) 0.008(3) 0.019(3)
C2 0.056(4) 0.041(4) 0.064(5) -0.012(3) -0.019(3) 0.009(3)
C3 0.034(3) 0.066(4) 0.053(4) 0.013(3) -0.007(3) 0.016(3)
C4 0.036(3) 0.064(4) 0.042(3) 0.015(3) 0.007(3) 0.026(3)
C5 0.049(4) 0.051(4) 0.043(3) 0.012(3) 0.011(3) 0.024(3)
C6 0.078(5) 0.045(4) 0.048(4) 0.019(3) 0.024(4) 0.024(3)
C7 0.073(5) 0.068(5) 0.061(4) 0.042(4) 0.031(4) 0.038(4)
C8 0.046(4) 0.080(5) 0.063(5) 0.027(4) 0.013(3) 0.033(4)
C9 0.093(6) 0.042(4) 0.046(4) -0.012(4) 0.019(4) 0.011(3)
C10 0.133(8) 0.037(4) 0.058(5) 0.012(5) 0.047(5) 0.018(4)
C11 0.107(7) 0.051(5) 0.082(6) 0.030(5) 0.047(5) 0.031(4)
C12 0.068(5) 0.048(4) 0.069(5) 0.018(3) 0.024(4) 0.026(4)
C15 0.036(3) 0.059(4) 0.040(3) 0.004(3) 0.002(3) 0.032(3)
C16 0.037(3) 0.046(3) 0.038(3) -0.002(3) -0.004(3) 0.023(3)
C17 0.039(3) 0.049(4) 0.044(4) 0.001(3) 0.001(3) 0.025(3)
C18 0.044(4) 0.066(4) 0.036(3) -0.010(3) -0.004(3) 0.027(3)
C19 0.048(4) 0.038(3) 0.032(3) -0.007(3) 0.005(3) 0.014(3)
C20 0.048(4) 0.057(4) 0.041(3) -0.003(3) 0.005(3) 0.026(3)
C21 0.048(4) 0.075(5) 0.053(4) -0.004(3) 0.008(3) 0.040(4)
C22 0.051(4) 0.084(5) 0.053(4) -0.014(4) -0.003(3) 0.049(4)
C23 0.036(3) 0.049(3) 0.031(3) 0.003(3) 0.002(2) 0.019(3)
C24 0.091(6) 0.054(5) 0.059(5) -0.023(4) 0.005(4) 0.004(4)
C25 0.130(9) 0.049(5) 0.064(5) -0.024(5) 0.010(6) 0.015(4)
C26 0.147(9) 0.036(4) 0.049(5) 0.004(5) 0.012(5) 0.014(4)
C27 0.126(8) 0.061(5) 0.055(5) 0.026(5) 0.004(5) 0.032(4)
C28 0.094(6) 0.040(4) 0.039(4) 0.003(4) 0.006(4) 0.020(3)
C29 0.079(5) 0.046(4) 0.055(4) 0.015(4) -0.010(4) 0.020(3)
C30 0.063(5) 0.070(5) 0.064(5) -0.001(4) 0.007(4) 0.036(4)
C31 0.202(14) 0.134(11) 0.101(9) 0.036(10) 0.073(9) 0.052(8)
C32 0.046(4) 0.051(4) 0.052(4) 0.008(3) -0.008(3) 0.022(3)
C33 0.038(3) 0.068(4) 0.053(4) 0.016(3) 0.016(3) 0.036(4)
C34 0.068(5) 0.047(4) 0.055(4) 0.018(3) 0.025(3) 0.026(3)
C35 0.057(4) 0.047(4) 0.056(4) -0.003(3) 0.016(3) 0.018(3)
C36 0.041(3) 0.055(4) 0.047(4) -0.003(3) 0.005(3) 0.019(3)
C37 0.043(3) 0.044(3) 0.048(4) 0.007(3) 0.015(3) 0.016(3)
C38 0.062(4) 0.050(4) 0.050(4) 0.011(3) 0.027(3) 0.014(3)
C39 0.074(5) 0.040(3) 0.034(3) 0.009(3) 0.008(3) 0.010(3)
C40 0.047(3) 0.042(3) 0.040(3) 0.000(3) -0.001(3) 0.014(3)
C41 0.039(3) 0.030(3) 0.039(3) 0.004(2) 0.003(2) 0.016(2)
C42 0.034(3) 0.041(3) 0.040(3) -0.003(3) 0.002(2) 0.012(3)
C43 0.043(4) 0.064(5) 0.058(4) -0.012(3) 0.018(3) 0.011(4)
C44 0.046(3) 0.036(3) 0.051(4) -0.001(3) 0.019(3) 0.015(3)
C45 0.049(4) 0.047(4) 0.061(4) -0.001(3) 0.024(3) 0.019(3)
C46 0.072(5) 0.050(4) 0.051(4) 0.018(3) 0.029(4) 0.024(3)
C47 0.073(5) 0.057(4) 0.038(3) 0.014(4) 0.009(3) 0.022(3)
C48 0.047(4) 0.055(4) 0.046(4) 0.011(3) 0.006(3) 0.023(3)
C49 0.082(6) 0.058(5) 0.074(5) 0.018(4) -0.009(4) 0.023(4)
C50 0.106(8) 0.085(7) 0.099(7) 0.034(6) 0.028(6) 0.044(6)
C51 0.046(4) 0.045(3) 0.037(3) 0.017(3) 0.014(3) 0.020(3)
C52 0.052(4) 0.041(3) 0.047(4) 0.011(3) 0.006(3) 0.022(3)
C53 0.052(4) 0.046(4) 0.055(4) 0.011(3) 0.007(3) 0.028(3)
C54 0.055(4) 0.035(3) 0.048(4) 0.005(3) -0.010(3) 0.018(3)
C55 0.038(3) 0.030(3) 0.037(3) -0.002(2) -0.001(3) 0.015(3)
C56 0.033(3) 0.035(3) 0.040(3) 0.003(2) 0.007(2) 0.016(3)
C57 0.034(3) 0.035(3) 0.042(3) -0.001(2) 0.001(2) 0.016(3)
C58 0.034(3) 0.027(3) 0.056(4) -0.003(2) -0.004(3) 0.013(3)
C59 0.093(6) 0.045(4) 0.037(4) 0.005(4) -0.002(4) 0.009(3)
C60 0.146(9) 0.055(5) 0.047(5) 0.024(5) 0.018(5) 0.020(4)
C61 0.165(10) 0.055(5) 0.046(5) 0.035(6) 0.046(6) 0.018(4)
C62 0.118(7) 0.062(5) 0.069(5) 0.029(5) 0.050(5) 0.040(4)
C63 0.088(5) 0.039(3) 0.043(4) 0.015(3) 0.022(3) 0.023(3)
C64 0.066(4) 0.048(4) 0.064(4) 0.001(3) 0.028(4) 0.030(3)
C65 0.049(4) 0.043(4) 0.055(4) 0.007(3) 0.005(3) 0.016(3)
C66 0.077(5) 0.067(5) 0.071(5) 0.024(4) 0.013(4) 0.036(4)
C67 0.049(4) 0.031(3) 0.048(4) -0.011(3) 0.002(3) 0.008(3)
C68 0.047(3) 0.026(3) 0.042(3) 0.004(2) 0.002(3) 0.014(2)
C69 0.062(4) 0.035(3) 0.048(4) -0.001(3) -0.010(3) 0.013(3)
C70 0.097(6) 0.040(4) 0.037(4) 0.014(4) 0.004(4) 0.014(3)
C71 0.086(6) 0.048(4) 0.047(4) 0.020(4) 0.024(4) 0.019(3)
C72 0.053(4) 0.048(4) 0.051(4) 0.010(3) 0.016(3) 0.012(3)

loop_
_atom_type_symbol
_atom_type_description
_atom_type_scat_dispersion_real
_atom_type_scat_dispersion_imag
_atom_type_scat_source
C C 0.0033 0.0016 'International Tables Vol C Tables 4.2.6.8 and 6.1.1.4'
H H 0.0000 0.0000 'International Tables Vol C Tables 4.2.6.8 and 6.1.1.4'
N N 0.0061 0.0033 'International Tables Vol C Tables 4.2.6.8 and 6.1.1.4'
O O 0.0106 0.0060 'International Tables Vol C Tables 4.2.6.8 and 6.1.1.4'
Cd Cd -0.8075 1.2024 'International Tables Vol C Tables 4.2.6.8 and 6.1.1.4'

loop_
_geom_angle_atom_site_label_1
_geom_angle_atom_site_label_2
_geom_angle_atom_site_label_3
_geom_angle_site_symmetry_1
_geom_angle_site_symmetry_3
_geom_angle
O5 Cd1 N3 . . 111.16(19)
O5 Cd1 N2 . . 91.30(19)
N3 Cd1 N2 . . 144.40(17)
O5 Cd1 O2 . . 85.36(17)
N3 Cd1 O2 . . 82.68(17)
N2 Cd1 O2 . . 127.92(18)
O5 Cd1 N1 . . 136.09(16)
N3 Cd1 N1 . . 72.93(17)
N2 Cd1 N1 . . 71.79(18)
O2 Cd1 N1 . . 137.12(18)
O5 Cd1 O1 . . 116.85(19)
N3 Cd1 O1 . . 107.64(19)
N2 Cd1 O1 . . 84.21(17)
O2 Cd1 O1 . . 52.73(16)
N1 Cd1 O1 . . 101.79(18)
O5 Cd1 O6 . . 52.76(14)
N3 Cd1 O6 . . 87.96(15)
N2 Cd1 O6 . . 84.24(16)
O2 Cd1 O6 . . 129.82(16)
N1 Cd1 O6 . . 84.72(15)
O1 Cd1 O6 . . 164.22(18)
O5 Cd1 C15 . . 102.09(16)
N3 Cd1 C15 . . 95.63(17)
N2 Cd1 C15 . . 106.58(18)
O2 Cd1 C15 . . 26.51(17)
N1 Cd1 C15 . . 121.37(17)
O1 Cd1 C15 . . 26.22(16)
O6 Cd1 C15 . . 153.59(16)
O8 Cd2 N6 . . 106.9(3)
O8 Cd2 O4 . 1_556 118.4(3)
N6 Cd2 O4 . 1_556 105.1(3)
O8 Cd2 N4 . . 97.3(3)
N6 Cd2 N4 . . 144.99(19)
O4 Cd2 N4 1_556 . 84.2(2)
O8 Cd2 N5 . . 140.7(2)
N6 Cd2 N5 . . 73.62(16)
O4 Cd2 N5 1_556 . 98.3(2)
N4 Cd2 N5 . . 71.63(19)
O8 Cd2 O7 . . 51.41(19)
N6 Cd2 O7 . . 89.66(18)
O4 Cd2 O7 1_556 . 164.7(3)
N4 Cd2 O7 . . 86.0(2)
N5 Cd2 O7 . . 89.67(17)
O8 Cd2 O3 . 1_556 76.5(2)
N6 Cd2 O3 . 1_556 97.3(3)
O4 Cd2 O3 1_556 1_556 48.2(2)
N4 Cd2 O3 . 1_556 112.9(3)
N5 Cd2 O3 . 1_556 142.7(2)
O7 Cd2 O3 . 1_556 126.93(19)
O8 Cd2 C22 . . 25.7(2)
N6 Cd2 C22 . . 98.83(19)
O4 Cd2 C22 1_556 . 143.2(3)
N4 Cd2 C22 . . 92.1(2)
N5 Cd2 C22 . . 115.27(19)
O7 Cd2 C22 . . 25.71(17)
O3 Cd2 C22 1_556 . 101.7(2)
O13 Cd3 O10 . . 109.70(18)
O13 Cd3 N9 . . 108.98(17)
O10 Cd3 N9 . . 105.84(17)
O13 Cd3 N7 . . 89.15(16)
O10 Cd3 N7 . . 93.65(17)
N9 Cd3 N7 . . 146.26(16)
O13 Cd3 N8 . . 110.26(18)
O10 Cd3 N8 . . 137.59(17)
N9 Cd3 N8 . . 73.68(16)
N7 Cd3 N8 . . 73.38(16)
N10 Cd4 O15 . . 128.18(19)
N10 Cd4 N12 . . 142.80(18)
O15 Cd4 N12 . . 83.2(2)
N10 Cd4 O12 . 1_545 92.08(18)
O15 Cd4 O12 . 1_545 119.1(2)
N12 Cd4 O12 . 1_545 87.02(17)
N10 Cd4 O11 . 1_545 87.23(19)
O15 Cd4 O11 . 1_545 81.4(2)
N12 Cd4 O11 . 1_545 120.6(2)
O12 Cd4 O11 1_545 1_545 53.69(17)
N10 Cd4 N11 . . 72.54(16)
O15 Cd4 N11 . . 136.95(19)
N12 Cd4 N11 . . 70.41(18)
O12 Cd4 N11 1_545 . 93.54(17)
O11 Cd4 N11 1_545 . 141.30(16)
N10 Cd4 O16 . . 84.96(17)
O15 Cd4 O16 . . 52.51(17)
N12 Cd4 O16 . . 105.9(2)
O12 Cd4 O16 1_545 . 162.2(2)
O11 Cd4 O16 1_545 . 108.6(2)
N11 Cd4 O16 . . 102.20(18)
N10 Cd4 C54 . 1_545 90.21(17)
O15 Cd4 C54 . 1_545 100.6(2)
N12 Cd4 C54 . 1_545 104.3(2)
O12 Cd4 C54 1_545 1_545 26.60(18)
O11 Cd4 C54 1_545 1_545 27.10(19)
N11 Cd4 C54 . 1_545 118.18(18)
O16 Cd4 C54 . 1_545 135.7(2)
N10 Cd4 C58 . . 106.83(18)
O15 Cd4 C58 . . 26.61(17)
N12 Cd4 C58 . . 95.23(18)
O12 Cd4 C58 1_545 . 143.55(19)
O11 Cd4 C58 1_545 . 95.52(17)
N11 Cd4 C58 . . 121.53(16)
O16 Cd4 C58 . . 25.90(16)
C54 Cd4 C58 1_545 . 120.29(19)
C2 N1 C3 . . 110.3(5)
C2 N1 C13 . . 108.0(7)
C3 N1 C13 . . 118.9(6)
C2 N1 Cd1 . . 106.5(4)
C3 N1 Cd1 . . 105.3(4)
C13 N1 Cd1 . . 107.2(5)
C12 N2 C1 . . 118.8(6)
C12 N2 Cd1 . . 124.7(5)
C1 N2 Cd1 . . 116.5(4)
C4 N3 C5 . . 118.6(5)
C4 N3 Cd1 . . 115.6(4)
C5 N3 Cd1 . . 125.7(4)
C28 N4 C24 . . 117.9(7)
C28 N4 Cd2 . . 117.3(4)
C24 N4 Cd2 . . 124.7(6)
C30 N5 C32 . . 112.7(5)
C30 N5 C29 . . 110.1(6)
C32 N5 C29 . . 110.7(5)
C30 N5 Cd2 . . 113.7(4)
C32 N5 Cd2 . . 104.7(4)
C29 N5 Cd2 . . 104.6(4)
C33 N6 C23 . . 117.9(5)
C33 N6 Cd2 . . 125.3(4)
C23 N6 Cd2 . . 116.3(4)
C44 N7 C48 . . 118.0(5)
C44 N7 Cd3 . . 115.9(4)
C48 N7 Cd3 . . 126.0(4)
C49 N8 C42 . . 113.4(5)
C49 N8 C43 . . 107.9(6)
C42 N8 C43 . . 109.7(5)
C49 N8 Cd3 . . 115.2(4)
C42 N8 Cd3 . . 105.6(3)
C43 N8 Cd3 . . 104.6(4)
C41 N9 C37 . . 119.0(5)
C41 N9 Cd3 . . 115.8(4)
C37 N9 Cd3 . . 125.1(4)
C68 N10 C72 . . 119.0(5)
C68 N10 Cd4 . . 118.3(4)
C72 N10 Cd4 . . 122.6(4)
C67 N11 C64 . . 111.8(5)
C67 N11 C65 . . 112.5(5)
C64 N11 C65 . . 109.2(5)
C67 N11 Cd4 . . 106.2(3)
C64 N11 Cd4 . . 101.5(4)
C65 N11 Cd4 . . 115.1(3)
C63 N12 C59 . . 117.9(6)
C63 N12 Cd4 . . 116.7(4)
C59 N12 Cd4 . . 125.4(5)
C15 O1 Cd1 . . 89.9(4)
C15 O2 Cd1 . . 92.9(4)
C18 O3 Cd2 . 1_554 85.9(6)
C18 O4 Cd2 . 1_554 100.7(5)
C19 O5 Cd1 . . 99.2(4)
C19 O6 Cd1 . . 83.7(3)
C22 O7 Cd2 . . 85.9(4)
C22 O8 Cd2 . . 99.7(5)
C51 O10 Cd3 . . 100.2(4)
C54 O11 Cd4 . 1_565 90.6(4)
C54 O12 Cd4 . 1_565 92.1(4)
C55 O13 Cd3 . . 108.5(4)
C58 O15 Cd4 . . 96.4(4)
C58 O16 Cd4 . . 89.5(4)
N2 C1 C9 . . 120.9(7)
N2 C1 C2 . . 117.0(5)
C9 C1 C2 . . 122.0(7)
N1 C2 C1 . . 113.1(5)
N1 C2 H2A . . 109.0
C1 C2 H2A . . 109.0
N1 C2 H2B . . 109.0
C1 C2 H2B . . 109.0
H2A C2 H2B . . 107.8
N1 C3 C4 . . 112.9(5)
N1 C3 H3A . . 109.0
C4 C3 H3A . . 109.0
N1 C3 H3B . . 109.0
C4 C3 H3B . . 109.0
H3A C3 H3B . . 107.8
N3 C4 C8 . . 121.2(6)
N3 C4 C3 . . 117.5(5)
C8 C4 C3 . . 121.2(6)
N3 C5 C6 . . 122.9(6)
N3 C5 H5 . . 118.6
C6 C5 H5 . . 118.6
C7 C6 C5 . . 118.2(7)
C7 C6 H6 . . 120.9
C5 C6 H6 . . 120.9
C6 C7 C8 . . 119.2(6)
C6 C7 H7 . . 120.4
C8 C7 H7 . . 120.4
C7 C8 C4 . . 120.0(7)
C7 C8 H8 . . 120.0
C4 C8 H8 . . 120.0
C10 C9 C1 . . 119.2(8)
C10 C9 H9 . . 120.4
C1 C9 H9 . . 120.4
C11 C10 C9 . . 119.6(7)
C11 C10 H10 . . 120.2
C9 C10 H10 . . 120.2
C10 C11 C12 . . 118.3(8)
C10 C11 H11 . . 120.8
C12 C11 H11 . . 120.9
N2 C12 C11 . . 123.2(8)
N2 C12 H12 . . 118.4
C11 C12 H12 . . 118.4
C14A C13 C14 . . 72.3(15)
C14A C13 N1 . . 120.1(14)
C14 C13 N1 . . 129.4(13)
C13 C14 C14A . . 50.6(9)
C13 C14A C14 . . 57.0(11)
O1 C15 O2 . . 124.5(6)
O1 C15 C16 . . 118.5(6)
O2 C15 C16 . . 116.9(6)
O1 C15 Cd1 . . 63.9(3)
O2 C15 Cd1 . . 60.6(3)
C16 C15 Cd1 . . 176.8(5)
C17 C16 C15 . . 177.6(6)
C16 C17 C18 . . 176.1(7)
O3 C18 O4 . . 122.8(7)
O3 C18 C17 . . 119.6(7)
O4 C18 C17 . . 117.6(6)
O6 C19 O5 . . 124.4(5)
O6 C19 C20 . . 120.1(5)
O5 C19 C20 . . 115.5(5)
C21 C20 C19 . . 179.2(8)
C20 C21 C22 . . 179.5(9)
O7 C22 O8 . . 123.0(7)
O7 C22 C21 . . 120.3(6)
O8 C22 C21 . . 116.7(7)
O7 C22 Cd2 . . 68.4(4)
O8 C22 Cd2 . . 54.6(4)
C21 C22 Cd2 . . 171.3(5)
N6 C23 C36 . . 121.8(6)
N6 C23 C32 . . 116.6(5)
C36 C23 C32 . . 121.5(5)
N4 C24 C25 . . 122.5(9)
N4 C24 H24 . . 118.8
C25 C24 H24 . . 118.8
C26 C25 C24 . . 120.1(9)
C26 C25 H25 . . 119.9
C24 C25 H25 . . 119.9
C25 C26 C27 . . 118.9(8)
C25 C26 H26 . . 120.5
C27 C26 H26 . . 120.5
C26 C27 C28 . . 118.6(9)
C26 C27 H27 . . 120.7
C28 C27 H27 . . 120.7
N4 C28 C27 . . 122.0(7)
N4 C28 C29 . . 116.6(6)
C27 C28 C29 . . 121.3(8)
N5 C29 C28 . . 110.7(5)
N5 C29 H29A . . 109.5
C28 C29 H29A . . 109.5
N5 C29 H29B . . 109.5
C28 C29 H29B . . 109.5
H29A C29 H29B . . 108.1
C31 C30 N5 . . 120.0(8)
C31 C30 H30A . . 107.3
N5 C30 H30A . . 107.3
C31 C30 H30B . . 107.3
N5 C30 H30B . . 107.3
H30A C30 H30B . . 106.9
C30 C31 H31A . . 109.5
C30 C31 H31B . . 109.5
H31A C31 H31B . . 109.5
C30 C31 H31C . . 109.5
H31A C31 H31C . . 109.5
H31B C31 H31C . . 109.5
N5 C32 C23 . . 113.2(5)
N5 C32 H32A . . 108.9
C23 C32 H32A . . 108.9
N5 C32 H32B . . 108.9
C23 C32 H32B . . 108.9
H32A C32 H32B . . 107.8
N6 C33 C34 . . 122.3(6)
N6 C33 H33 . . 118.8
C34 C33 H33 . . 118.8
C35 C34 C33 . . 118.8(6)
C35 C34 H34 . . 120.6
C33 C34 H34 . . 120.6
C34 C35 C36 . . 119.3(6)
C34 C35 H35 . . 120.4
C36 C35 H35 . . 120.4
C35 C36 C23 . . 119.8(6)
C35 C36 H36 . . 120.1
C23 C36 H36 . . 120.1
N9 C37 C38 . . 122.0(6)
N9 C37 H37 . . 119.0
C38 C37 H37 . . 119.0
C39 C38 C37 . . 118.8(6)
C39 C38 H38 . . 120.6
C37 C38 H38 . . 120.6
C40 C39 C38 . . 119.4(6)
C40 C39 H39 . . 120.3
C38 C39 H39 . . 120.3
C39 C40 C41 . . 119.2(6)
C39 C40 H40 . . 120.4
C41 C40 H40 . . 120.4
N9 C41 C40 . . 121.5(5)
N9 C41 C42 . . 117.5(5)
C40 C41 C42 . . 120.9(5)
N8 C42 C41 . . 113.2(5)
N8 C42 H7A . . 108.9
C41 C42 H7A . . 108.9
N8 C42 H7B . . 108.9
C41 C42 H7B . . 108.9
H7A C42 H7B . . 107.7
N8 C43 C44 . . 112.7(5)
N8 C43 H41A . . 109.0
C44 C43 H41A . . 109.0
N8 C43 H41B . . 109.0
C44 C43 H41B . . 109.0
H41A C43 H41B . . 107.8
N7 C44 C45 . . 122.3(6)
N7 C44 C43 . . 116.1(5)
C45 C44 C43 . . 121.4(6)
C46 C45 C44 . . 119.0(6)
C46 C45 H46 . . 120.5
C44 C45 H46 . . 120.5
C45 C46 C47 . . 119.9(6)
C45 C46 H45 . . 120.0
C47 C46 H45 . . 120.0
C48 C47 C46 . . 117.3(6)
C48 C47 H44 . . 121.4
C46 C47 H44 . . 121.4
N7 C48 C47 . . 123.5(6)
N7 C48 H43 . . 118.3
C47 C48 H43 . . 118.3
C50 C49 N8 . . 116.7(8)
C50 C49 H47A . . 108.1
N8 C49 H47A . . 108.1
C50 C49 H47B . . 108.1
N8 C49 H47B . . 108.1
H47A C49 H47B . . 107.3
C49 C50 H48A . . 109.5
C49 C50 H48B . . 109.5
H48A C50 H48B . . 109.5
C49 C50 H48C . . 109.5
H48A C50 H48C . . 109.5
H48B C50 H48C . . 109.5
O9 C51 O10 . . 125.0(5)
O9 C51 C52 . . 119.3(6)
O10 C51 C52 . . 115.6(5)
C53 C52 C51 . . 177.6(7)
C52 C53 C54 . . 177.8(7)
O12 C54 O11 . . 123.6(6)
O12 C54 C53 . . 119.3(6)
O11 C54 C53 . . 117.1(7)
O12 C54 Cd4 . 1_565 61.3(3)
O11 C54 Cd4 . 1_565 62.3(4)
C53 C54 Cd4 . 1_565 178.0(5)
O14 C55 O13 . . 126.9(5)
O14 C55 C56 . . 118.6(5)
O13 C55 C56 . . 114.5(5)
C57 C56 C55 . . 179.4(7)
C56 C57 C58 . . 175.7(6)
O16 C58 O15 . . 121.6(6)
O16 C58 C57 . . 121.4(6)
O15 C58 C57 . . 117.0(5)
O16 C58 Cd4 . . 64.6(3)
O15 C58 Cd4 . . 57.0(3)
C57 C58 Cd4 . . 173.5(5)
N12 C59 C60 . . 123.4(8)
N12 C59 H57 . . 118.3
C60 C59 H57 . . 118.3
C61 C60 C59 . . 118.0(8)
C61 C60 H56 . . 121.0
C59 C60 H56 . . 121.0
C60 C61 C62 . . 120.0(8)
C60 C61 H55 . . 120.0
C62 C61 H55 . . 120.0
C61 C62 C63 . . 119.4(8)
C61 C62 H54 . . 120.3
C63 C62 H54 . . 120.3
N12 C63 C62 . . 121.3(7)
N12 C63 C64 . . 115.7(5)
C62 C63 C64 . . 123.0(7)
N11 C64 C63 . . 111.3(5)
N11 C64 H58A . . 109.4
C63 C64 H58A . . 109.4
N11 C64 H58B . . 109.4
C63 C64 H58B . . 109.4
H58A C64 H58B . . 108.0
C66 C65 N11 . . 115.0(6)
C66 C65 H59A . . 108.5
N11 C65 H59A . . 108.5
C66 C65 H59B . . 108.5
N11 C65 H59B . . 108.5
H59A C65 H59B . . 107.5
C65 C66 H60A . . 109.5
C65 C66 H60B . . 109.5
H60A C66 H60B . . 109.5
C65 C66 H60C . . 109.5
H60A C66 H60C . . 109.5
H60B C66 H60C . . 109.5
N11 C67 C68 . . 114.1(5)
N11 C67 H61A . . 108.7
C68 C67 H61A . . 108.7
N11 C67 H61B . . 108.7
C68 C67 H61B . . 108.7
H61A C67 H61B . . 107.6
N10 C68 C69 . . 120.9(6)
N10 C68 C67 . . 118.1(5)
C69 C68 C67 . . 120.9(6)
C70 C69 C68 . . 119.4(6)
C70 C69 H66 . . 120.3
C68 C69 H66 . . 120.3
C69 C70 C71 . . 119.7(6)
C69 C70 H65 . . 120.1
C71 C70 H65 . . 120.1
C70 C71 C72 . . 117.6(7)
C70 C71 H64 . . 121.2
C72 C71 H64 . . 121.2
N10 C72 C71 . . 123.4(7)
N10 C72 H63 . . 118.3
C71 C72 H63 . . 118.3

loop_
_geom_bond_atom_site_label_1
_geom_bond_atom_site_label_2
_geom_bond_site_symmetry_2
_geom_bond_distance
Cd1 O5 . 2.267(4)
Cd1 N3 . 2.321(5)
Cd1 N2 . 2.335(5)
Cd1 O2 . 2.390(4)
Cd1 N1 . 2.412(5)
Cd1 O1 . 2.460(5)
Cd1 O6 . 2.614(4)
Cd1 C15 . 2.739(6)
Cd2 O8 . 2.255(6)
Cd2 N6 . 2.291(5)
Cd2 O4 1_556 2.307(6)
Cd2 N4 . 2.330(6)
Cd2 N5 . 2.423(5)
Cd2 O7 . 2.541(5)
Cd2 O3 1_556 2.600(8)
Cd2 C22 . 2.726(6)
Cd3 O13 . 2.210(4)
Cd3 O10 . 2.239(4)
Cd3 N9 . 2.298(4)
Cd3 N7 . 2.325(4)
Cd3 N8 . 2.382(5)
Cd4 N10 . 2.294(5)
Cd4 O15 . 2.314(5)
Cd4 N12 . 2.335(5)
Cd4 O12 1_545 2.403(4)
Cd4 O11 1_545 2.425(5)
Cd4 N11 . 2.464(5)
Cd4 O16 . 2.476(5)
Cd4 C54 1_545 2.738(6)
Cd4 C58 . 2.741(6)
N1 C2 . 1.462(8)
N1 C3 . 1.465(8)
N1 C13 . 1.501(13)
N2 C12 . 1.331(8)
N2 C1 . 1.338(8)
N3 C4 . 1.335(7)
N3 C5 . 1.350(7)
N4 C28 . 1.308(9)
N4 C24 . 1.340(9)
N5 C30 . 1.457(9)
N5 C32 . 1.472(8)
N5 C29 . 1.490(8)
N6 C33 . 1.341(8)
N6 C23 . 1.349(7)
N7 C44 . 1.325(7)
N7 C48 . 1.337(8)
N8 C49 . 1.429(9)
N8 C42 . 1.479(7)
N8 C43 . 1.489(8)
N9 C41 . 1.337(7)
N9 C37 . 1.342(7)
N10 C68 . 1.325(7)
N10 C72 . 1.335(8)
N11 C67 . 1.475(7)
N11 C64 . 1.478(8)
N11 C65 . 1.487(8)
N12 C63 . 1.328(9)
N12 C59 . 1.344(8)
O1 C15 . 1.210(7)
O2 C15 . 1.224(7)
O3 C18 . 1.149(9)
O3 Cd2 1_554 2.600(8)
O4 C18 . 1.156(8)
O4 Cd2 1_554 2.307(6)
O5 C19 . 1.255(7)
O6 C19 . 1.222(7)
O7 C22 . 1.186(8)
O8 C22 . 1.199(8)
O9 C51 . 1.227(7)
O10 C51 . 1.264(7)
O11 C54 . 1.247(8)
O11 Cd4 1_565 2.425(5)
O12 C54 . 1.227(8)
O12 Cd4 1_565 2.403(4)
O13 C55 . 1.242(7)
O14 C55 . 1.218(7)
O15 C58 . 1.235(8)
O16 C58 . 1.197(7)
C1 C9 . 1.393(9)
C1 C2 . 1.498(10)
C2 H2A . 0.99
C2 H2B . 0.99
C3 C4 . 1.506(9)
C3 H3A . 0.99
C3 H3B . 0.99
C4 C8 . 1.384(9)
C5 C6 . 1.383(9)
C5 H5 . 0.95
C6 C7 . 1.374(10)
C6 H6 . 0.95
C7 C8 . 1.378(10)
C7 H7 . 0.95
C8 H8 . 0.95
C9 C10 . 1.376(11)
C9 H9 . 0.95
C10 C11 . 1.361(12)
C10 H10 . 0.95
C11 C12 . 1.378(10)
C11 H11 . 0.95
C12 H12 . 0.95
C13 C14A . 1.330(16)
C13 C14 . 1.444(16)
C14 C14A . 1.64(3)
C15 C16 . 1.477(8)
C16 C17 . 1.188(8)
C17 C18 . 1.487(8)
C19 C20 . 1.482(8)
C20 C21 . 1.176(9)
C21 C22 . 1.493(9)
C23 C36 . 1.369(8)
C23 C32 . 1.508(8)
C24 C25 . 1.366(12)
C24 H24 . 0.95
C25 C26 . 1.328(13)
C25 H25 . 0.95
C26 C27 . 1.371(12)
C26 H26 . 0.95
C27 C28 . 1.402(10)
C27 H27 . 0.95
C28 C29 . 1.525(9)
C29 H29A . 0.99
C29 H29B . 0.99
C30 C31 . 1.404(13)
C30 H30A . 0.99
C30 H30B . 0.99
C31 H31A . 0.98
C31 H31B . 0.98
C31 H31C . 0.98
C32 H32A . 0.99
C32 H32B . 0.99
C33 C34 . 1.385(9)
C33 H33 . 0.95
C34 C35 . 1.364(9)
C34 H34 . 0.95
C35 C36 . 1.366(9)
C35 H35 . 0.95
C36 H36 . 0.95
C37 C38 . 1.378(9)
C37 H37 . 0.95
C38 C39 . 1.374(9)
C38 H38 . 0.95
C39 C40 . 1.372(9)
C39 H39 . 0.95
C40 C41 . 1.385(8)
C40 H40 . 0.95
C41 C42 . 1.506(8)
C42 H7A . 0.99
C42 H7B . 0.99
C43 C44 . 1.504(9)
C43 H41A . 0.99
C43 H41B . 0.99
C44 C45 . 1.384(8)
C45 C46 . 1.352(9)
C45 H46 . 0.95
C46 C47 . 1.387(10)
C46 H45 . 0.95
C47 C48 . 1.371(9)
C47 H44 . 0.95
C48 H43 . 0.95
C49 C50 . 1.374(12)
C49 H47A . 0.99
C49 H47B . 0.99
C50 H48A . 0.98
C50 H48B . 0.98
C50 H48C . 0.98
C51 C52 . 1.473(8)
C52 C53 . 1.188(8)
C53 C54 . 1.467(8)
C54 Cd4 1_565 2.738(6)
C55 C56 . 1.467(7)
C56 C57 . 1.196(8)
C57 C58 . 1.465(8)
C59 C60 . 1.373(11)
C59 H57 . 0.95
C60 C61 . 1.353(13)
C60 H56 . 0.95
C61 C62 . 1.362(12)
C61 H55 . 0.95
C62 C63 . 1.391(9)
C62 H54 . 0.95
C63 C64 . 1.505(9)
C64 H58A . 0.99
C64 H58B . 0.99
C65 C66 . 1.478(10)
C65 H59A . 0.99
C65 H59B . 0.99
C66 H60A . 0.98
C66 H60B . 0.98
C66 H60C . 0.98
C67 C68 . 1.494(8)
C67 H61A . 0.99
C67 H61B . 0.99
C68 C69 . 1.404(8)
C69 C70 . 1.366(10)
C69 H66 . 0.95
C70 C71 . 1.374(10)
C70 H65 . 0.95
C71 C72 . 1.381(9)
C71 H64 . 0.95
C72 H63 . 0.95
